data_7229866
loop_
_publ_author_name
'Chisca, Diana'
'Croitor, Lilia'
'Petuhov, Oleg'
'Kulikova, Olga V.'
'Volodina, Galina F.'
'Coropceanu, Eduard B.'
'Masunov, Art\"em E.'
'Fonari, Marina S.'

_publ_section_title
;
 Tuning structures and emissive properties in a series of Zn(ii) and
 Cd(ii) coordination polymers containing dicarboxylic acids and
 nicotinamide pillars
;
_journal_issue 4
_journal_name_full CrystEngComm
_journal_page_first 432
_journal_paper_doi 10.1039/C7CE01988B
_journal_volume 20
_journal_year 2018
_chemical_formula_moiety 'C23 H23 Cd N5 O7'
_chemical_formula_sum 'C23 H23 Cd N5 O7'
_chemical_formula_weight 593.86
_space_group_crystal_system tetragonal
_space_group_IT_number 110
_space_group_name_Hall 'I 4bw -2c'
_space_group_name_H-M_alt 'I 41 c d'
_symmetry_space_group_name_Hall 'I 4bw -2c'
_symmetry_space_group_name_H-M 'I 41 c d'
_atom_sites_solution_hydrogens mixed
_audit_creation_method SHELXL-2014/7
_audit_update_record
;
2017-10-06 deposited with the CCDC.
2017-12-13 downloaded from the CCDC.
;
_cell_angle_alpha 90
_cell_angle_beta 90
_cell_angle_gamma 90
_cell_formula_units_Z 16
_cell_length_a 18.3535(7)
_cell_length_b 18.3535(7)
_cell_length_c 28.8470(13)
_cell_measurement_reflns_used 2787
_cell_measurement_temperature 293(2)
_cell_measurement_theta_max 27.9280
_cell_measurement_theta_min 3.5060
_cell_volume 9717.1(7)
_computing_cell_refinement
;
CrysAlisPro, Agilent Technologies,
Version 1.171.37.35 (release 13-08-2014 CrysAlis171 .NET)
(compiled Aug 13 2014,18:06:01)
;
_computing_data_collection
;
CrysAlisPro, Agilent Technologies,
Version 1.171.37.35 (release 13-08-2014 CrysAlis171 .NET)
(compiled Aug 13 2014,18:06:01)
;
_computing_data_reduction
;
CrysAlisPro, Agilent Technologies,
Version 1.171.37.35 (release 13-08-2014 CrysAlis171 .NET)
(compiled Aug 13 2014,18:06:01)
;
_computing_structure_refinement 'SHELXL-2014/7 (Sheldrick, 2014)'
_computing_structure_solution 'SHELXS97 (Sheldrick, 2008)'
_diffrn_ambient_temperature 293(2)
_diffrn_detector 'CCD plate'
_diffrn_detector_type Eos
_diffrn_measured_fraction_theta_full 0.998
_diffrn_measured_fraction_theta_max 0.998
_diffrn_measurement_device 'four-circle diffractometer'
_diffrn_measurement_device_type 'Xcalibur, Eos'
_diffrn_measurement_method '\w scans'
_diffrn_radiation_type MoK\a
_diffrn_radiation_wavelength 0.71073
_diffrn_reflns_av_R_equivalents 0.0314
_diffrn_reflns_av_unetI/netI 0.0372
_diffrn_reflns_Laue_measured_fraction_full 0.998
_diffrn_reflns_Laue_measured_fraction_max 0.998
_diffrn_reflns_limit_h_max 21
_diffrn_reflns_limit_h_min -19
_diffrn_reflns_limit_k_max 21
_diffrn_reflns_limit_k_min -16
_diffrn_reflns_limit_l_max 34
_diffrn_reflns_limit_l_min -31
_diffrn_reflns_number 11794
_diffrn_reflns_point_group_measured_fraction_full 0.998
_diffrn_reflns_point_group_measured_fraction_max 0.998
_diffrn_reflns_theta_full 24.991
_diffrn_reflns_theta_max 24.991
_diffrn_reflns_theta_min 3.139
_exptl_absorpt_coefficient_mu 0.952
_exptl_absorpt_correction_T_max 1.00000
_exptl_absorpt_correction_T_min 0.89373
_exptl_absorpt_correction_type multi-scan
_exptl_absorpt_process_details
;
CrysAlisPro, Agilent Technologies,
Version 1.171.37.35 (release 13-08-2014 CrysAlis171 .NET)
(compiled Aug 13 2014,18:06:01)
Empirical absorption correction using spherical harmonics,
 implemented in SCALE3 ABSPACK scaling algorithm.
;
_exptl_crystal_colour colorless
_exptl_crystal_density_diffrn 1.624
_exptl_crystal_description needle
_exptl_crystal_F_000 4800
_exptl_crystal_size_max 0.550
_exptl_crystal_size_mid 0.450
_exptl_crystal_size_min 0.150
_refine_diff_density_max 0.535
_refine_diff_density_min -0.373
_refine_diff_density_rms 0.064
_refine_ls_abs_structure_details
;
 Refined as an inversion twin.
;
_refine_ls_abs_structure_Flack 0.58(4)
_refine_ls_extinction_coef 0.00009(3)
_refine_ls_extinction_expression Fc^*^=kFc[1+0.001xFc^2^\l^3^/sin(2\q)]^-1/4^
_refine_ls_extinction_method 'SHELXL-2014/7 (Sheldrick 2014'
_refine_ls_goodness_of_fit_ref 1.020
_refine_ls_hydrogen_treatment mixed
_refine_ls_matrix_type full
_refine_ls_number_parameters 339
_refine_ls_number_reflns 4078
_refine_ls_number_restraints 7
_refine_ls_restrained_S_all 1.019
_refine_ls_R_factor_all 0.0405
_refine_ls_R_factor_gt 0.0328
_refine_ls_shift/su_max 0.001
_refine_ls_shift/su_mean 0.000
_refine_ls_structure_factor_coef Fsqd
_refine_ls_weighting_details 'w=1/[\s^2^(Fo^2^)+(0.0409P)^2^+13.5082P] where P=(Fo^2^+2Fc^2^)/3'
_refine_ls_weighting_scheme calc
_refine_ls_wR_factor_gt 0.0799
_refine_ls_wR_factor_ref 0.0855
_reflns_Friedel_coverage 0.956
_reflns_Friedel_fraction_full 0.998
_reflns_Friedel_fraction_max 0.998
_reflns_number_gt 3610
_reflns_number_total 4078
_reflns_threshold_expression 'I > 2\s(I)'
_cod_data_source_file c7ce01988b2.cif
_cod_data_source_block Comp_11CL_3200
_cod_depositor_comments 'Adding full bibliography for 7229861--7229872.cif.'
_cod_original_cell_volume 9717.1(8)
_cod_database_code 7229866
_shelx_shelxl_version_number 2014/7
_shelx_space_group_comment
;
The symmetry employed for this shelxl refinement is uniquely defined
by the following loop, which should always be used as a source of
symmetry information in preference to the above space-group names.
They are only intended as comments.
;
_shelx_estimated_absorpt_t_min 0.622
_shelx_estimated_absorpt_t_max 0.870

loop_
_space_group_symop_operation_xyz
'x, y, z'
'-y, x+1/2, z+1/4'
'-x, -y, z'
'y, -x+1/2, z+1/4'
'-x, y, z+1/2'
'x, -y, z+1/2'
'-y+1/2, -x, z+1/4'
'y+1/2, x, z+1/4'
'x+1/2, y+1/2, z+1/2'
'-y+1/2, x+1, z+3/4'
'-x+1/2, -y+1/2, z+1/2'
'y+1/2, -x+1, z+3/4'
'-x+1/2, y+1/2, z+1'
'x+1/2, -y+1/2, z+1'
'-y+1, -x+1/2, z+3/4'
'y+1, x+1/2, z+3/4'

loop_
_atom_site_label
_atom_site_type_symbol
_atom_site_fract_x
_atom_site_fract_y
_atom_site_fract_z
_atom_site_U_iso_or_equiv
_atom_site_adp_type
_atom_site_occupancy
_atom_site_site_symmetry_order
_atom_site_calc_flag
_atom_site_refinement_flags_posn
_atom_site_refinement_flags_adp
Cd1 Cd 1.07995(3) 0.07435(2) 0.24761(4) 0.02574(16) Uani 1 1 d . .
O1 O 1.0410(4) 0.0928(4) 0.00923(19) 0.0641(18) Uani 1 1 d . .
O2 O 1.2494(3) -0.0118(3) 0.3964(2) 0.0520(15) Uani 1 1 d . .
O3 O 0.9739(3) 0.1230(3) 0.2358(2) 0.0578(17) Uani 1 1 d . .
O4 O 0.8922(3) 0.0423(3) 0.2588(2) 0.0502(16) Uani 1 1 d . .
O5 O 0.7103(3) 0.3963(3) 0.2562(2) 0.0446(14) Uani 1 1 d . .
O6 O 0.6284(3) 0.3103(3) 0.2459(2) 0.0464(13) Uani 1 1 d . .
N1 N 1.0971(4) 0.0527(4) 0.1681(3) 0.0372(16) Uani 1 1 d . .
N2 N 0.9923(4) 0.1709(4) 0.0608(2) 0.0480(17) Uani 1 1 d D .
N3 N 1.0721(4) 0.0754(3) 0.3292(3) 0.036(2) Uani 1 1 d . .
N4 N 1.1813(4) -0.0485(4) 0.4568(2) 0.0432(15) Uani 1 1 d D .
C1 C 1.1519(5) 0.0092(5) 0.1556(3) 0.053(2) Uani 1 1 d . .
H1 H 1.1796 -0.0127 0.1787 0.064 Uiso 1 1 calc R U
C2 C 1.1693(5) -0.0047(5) 0.1100(3) 0.064(3) Uani 1 1 d . .
H2 H 1.2073 -0.0361 0.1025 0.076 Uiso 1 1 calc R U
C3 C 1.1301(5) 0.0284(5) 0.0768(3) 0.057(2) Uani 1 1 d . .
H3 H 1.1410 0.0192 0.0458 0.068 Uiso 1 1 calc R U
C4 C 1.0740(4) 0.0755(4) 0.0873(4) 0.036(3) Uani 1 1 d . .
C5 C 1.0593(4) 0.0856(4) 0.1347(3) 0.0346(17) Uani 1 1 d . .
H5 H 1.0215 0.1166 0.1431 0.042 Uiso 1 1 calc R U
C6 C 1.0344(4) 0.1141(5) 0.0495(2) 0.042(2) Uani 1 1 d . .
C7 C 1.0207(4) 0.1073(4) 0.3547(3) 0.0412(18) Uani 1 1 d . .
H7 H 0.9842 0.1340 0.3402 0.049 Uiso 1 1 calc R U
C8 C 1.0208(5) 0.1015(5) 0.4026(3) 0.046(2) Uani 1 1 d . .
H8 H 0.9847 0.1245 0.4199 0.055 Uiso 1 1 calc R U
C9 C 1.0738(4) 0.0619(6) 0.4247(4) 0.041(3) Uani 1 1 d . .
H9 H 1.0733 0.0567 0.4567 0.049 Uiso 1 1 calc R U
C10 C 1.1282(4) 0.0299(4) 0.3982(2) 0.0314(16) Uani 1 1 d . .
C11 C 1.1244(4) 0.0377(4) 0.3505(2) 0.0347(17) Uani 1 1 d . .
H11 H 1.1601 0.0156 0.3324 0.042 Uiso 1 1 calc R U
C12 C 1.1911(4) -0.0118(4) 0.4172(2) 0.0360(17) Uani 1 1 d . .
C13 C 0.9113(4) 0.1037(4) 0.2487(4) 0.0329(16) Uani 1 1 d . .
C14 C 0.8556(4) 0.1638(4) 0.2521(3) 0.0349(18) Uani 1 1 d . .
C15 C 0.8756(4) 0.2367(4) 0.2503(3) 0.0425(18) Uani 1 1 d . .
H15 H 0.9246 0.2492 0.2483 0.051 Uiso 1 1 calc R U
C16 C 0.8238(4) 0.2904(4) 0.2516(3) 0.0402(17) Uani 1 1 d . .
H16 H 0.8381 0.3390 0.2515 0.048 Uiso 1 1 calc R U
C17 C 0.7510(4) 0.2732(4) 0.2530(3) 0.0359(19) Uani 1 1 d . .
C18 C 0.7313(4) 0.2004(4) 0.2558(3) 0.043(2) Uani 1 1 d . .
H18 H 0.6822 0.1883 0.2579 0.051 Uiso 1 1 calc R U
C19 C 0.7823(4) 0.1457(4) 0.2556(3) 0.0392(19) Uani 1 1 d . .
H19 H 0.7680 0.0972 0.2577 0.047 Uiso 1 1 calc R U
C20 C 0.6930(4) 0.3306(4) 0.2519(3) 0.0351(18) Uani 1 1 d . .
O1S O 0.8720(4) 0.2028(5) 0.3783(3) 0.100(3) Uani 1 1 d . .
N1S N 0.7610(4) 0.2547(7) 0.3774(4) 0.054(2) Uani 1 1 d . .
C1S C 0.8060(7) 0.1985(6) 0.3783(4) 0.077(4) Uani 1 1 d . .
H1S H 0.7855 0.1521 0.3788 0.092 Uiso 1 1 calc R U
C2S C 0.7886(7) 0.3278(6) 0.3760(4) 0.078(3) Uani 1 1 d . .
H2S1 H 0.8362 0.3291 0.3897 0.117 Uiso 1 1 calc R U
H2S2 H 0.7564 0.3593 0.3930 0.117 Uiso 1 1 calc R U
H2S3 H 0.7915 0.3438 0.3444 0.117 Uiso 1 1 calc R U
C3S C 0.6824(5) 0.2478(8) 0.3773(5) 0.080(3) Uani 1 1 d . .
H3S1 H 0.6632 0.2691 0.3494 0.120 Uiso 1 1 calc R U
H3S2 H 0.6626 0.2725 0.4037 0.120 Uiso 1 1 calc R U
H3S3 H 0.6693 0.1972 0.3785 0.120 Uiso 1 1 calc R U
H4N H 1.217(4) -0.074(5) 0.467(4) 0.120 Uiso 1 1 d D U
H1N H 0.966(6) 0.193(6) 0.041(3) 0.120 Uiso 1 1 d D U
H3N H 1.139(3) -0.056(6) 0.468(4) 0.120 Uiso 1 1 d D U
H2N H 0.990(7) 0.194(5) 0.0866(19) 0.120 Uiso 1 1 d D U

loop_
_atom_site_aniso_label
_atom_site_aniso_U_11
_atom_site_aniso_U_22
_atom_site_aniso_U_33
_atom_site_aniso_U_23
_atom_site_aniso_U_13
_atom_site_aniso_U_12
Cd1 0.0239(3) 0.0245(3) 0.0289(3) 0.0023(3) -0.0015(3) 0.00022(18)
O1 0.071(4) 0.088(5) 0.033(4) -0.013(3) -0.007(3) 0.014(4)
O2 0.036(3) 0.077(4) 0.043(3) 0.015(3) 0.006(3) 0.009(3)
O3 0.035(3) 0.058(4) 0.080(5) 0.018(3) 0.005(3) 0.019(3)
O4 0.062(4) 0.031(3) 0.058(4) -0.004(3) 0.004(3) 0.013(3)
O5 0.047(3) 0.035(3) 0.052(4) -0.003(3) -0.002(3) 0.011(2)
O6 0.030(3) 0.045(3) 0.064(4) -0.009(3) -0.008(3) 0.011(2)
N1 0.042(4) 0.038(4) 0.032(4) 0.003(3) 0.000(3) 0.001(4)
N2 0.052(4) 0.053(4) 0.039(4) 0.002(3) -0.006(4) 0.010(4)
N3 0.033(4) 0.040(5) 0.034(5) 0.004(3) 0.003(3) 0.001(3)
N4 0.047(4) 0.051(4) 0.032(3) 0.012(3) 0.000(3) -0.001(3)
C1 0.057(6) 0.056(6) 0.048(5) 0.012(4) 0.001(4) 0.018(5)
C2 0.071(6) 0.069(6) 0.052(5) 0.001(5) 0.020(5) 0.036(5)
C3 0.069(6) 0.058(6) 0.043(5) -0.004(4) 0.010(4) 0.017(5)
C4 0.046(6) 0.035(5) 0.028(6) 0.000(3) 0.004(4) 0.001(3)
C5 0.038(4) 0.037(4) 0.029(4) 0.001(3) 0.001(4) 0.000(3)
C6 0.047(5) 0.051(5) 0.029(4) -0.005(4) -0.004(3) -0.015(4)
C7 0.042(5) 0.041(4) 0.041(4) 0.002(4) 0.002(4) 0.003(4)
C8 0.050(5) 0.041(5) 0.047(5) -0.001(4) 0.012(4) 0.007(4)
C9 0.043(5) 0.057(5) 0.024(5) 0.002(4) 0.004(4) -0.001(4)
C10 0.031(4) 0.035(4) 0.028(4) 0.000(3) 0.002(3) -0.007(3)
C11 0.032(4) 0.042(4) 0.029(4) -0.001(3) 0.004(3) 0.002(3)
C12 0.036(4) 0.037(4) 0.036(4) -0.004(3) -0.001(3) 0.001(3)
C13 0.031(4) 0.044(4) 0.023(3) 0.002(5) -0.003(4) 0.014(3)
C14 0.032(4) 0.041(4) 0.031(4) 0.008(4) 0.006(4) 0.008(3)
C15 0.036(4) 0.038(4) 0.053(5) 0.001(4) 0.001(4) -0.002(3)
C16 0.034(4) 0.027(4) 0.059(5) 0.002(4) 0.005(4) 0.001(3)
C17 0.033(4) 0.032(4) 0.042(5) -0.001(4) 0.001(4) 0.012(3)
C18 0.026(4) 0.040(4) 0.062(6) -0.001(4) 0.002(4) 0.001(3)
C19 0.032(4) 0.029(4) 0.057(5) 0.003(4) 0.002(4) -0.001(3)
C20 0.040(4) 0.031(4) 0.035(4) 0.003(4) -0.002(4) 0.013(3)
O1S 0.063(5) 0.113(7) 0.126(7) 0.025(6) 0.012(5) 0.025(5)
N1S 0.052(4) 0.055(5) 0.054(5) 0.007(4) 0.006(5) -0.001(5)
C1S 0.099(9) 0.055(7) 0.077(8) 0.016(6) 0.005(7) 0.010(7)
C2S 0.089(9) 0.067(8) 0.077(8) -0.005(6) -0.008(7) -0.006(7)
C3S 0.062(6) 0.115(9) 0.064(7) 0.009(6) -0.009(6) 0.001(8)

loop_
_atom_type_symbol
_atom_type_description
_atom_type_scat_dispersion_real
_atom_type_scat_dispersion_imag
_atom_type_scat_source
C C 0.0033 0.0016 'International Tables Vol C Tables 4.2.6.8 and 6.1.1.4'
H H 0.0000 0.0000 'International Tables Vol C Tables 4.2.6.8 and 6.1.1.4'
N N 0.0061 0.0033 'International Tables Vol C Tables 4.2.6.8 and 6.1.1.4'
O O 0.0106 0.0060 'International Tables Vol C Tables 4.2.6.8 and 6.1.1.4'
Cd Cd -0.8075 1.2024 'International Tables Vol C Tables 4.2.6.8 and 6.1.1.4'

loop_
_geom_angle_atom_site_label_1
_geom_angle_atom_site_label_2
_geom_angle_atom_site_label_3
_geom_angle
_geom_angle_site_symmetry_1
_geom_angle_site_symmetry_3
O3 Cd1 O4 128.7(2) . 3_755
O3 Cd1 O6 88.0(2) . 14_554
O4 Cd1 O6 143.3(2) 3_755 14_554
O3 Cd1 N1 92.1(3) . .
O4 Cd1 N1 87.0(2) 3_755 .
O6 Cd1 N1 94.8(2) 14_554 .
O3 Cd1 N3 95.6(2) . .
O4 Cd1 N3 82.9(2) 3_755 .
O6 Cd1 N3 92.2(2) 14_554 .
N1 Cd1 N3 169.8(3) . .
O3 Cd1 O5 142.9(2) . 14_554
O4 Cd1 O5 88.4(2) 3_755 14_554
O6 Cd1 O5 54.91(19) 14_554 14_554
N1 Cd1 O5 90.3(2) . 14_554
N3 Cd1 O5 87.6(2) . 14_554
O3 Cd1 C20 115.4(2) . 14_554
O4 Cd1 C20 115.9(2) 3_755 14_554
O6 Cd1 C20 27.4(2) 14_554 14_554
N1 Cd1 C20 92.9(2) . 14_554
N3 Cd1 C20 89.8(3) . 14_554
O5 Cd1 C20 27.48(19) 14_554 14_554
C13 O3 Cd1 131.1(5) . .
C13 O4 Cd1 142.3(6) . 3_755
C20 O5 Cd1 87.4(4) . 14_454
C20 O6 Cd1 95.1(4) . 14_454
C5 N1 C1 117.9(8) . .
C5 N1 Cd1 124.0(6) . .
C1 N1 Cd1 117.9(6) . .
C11 N3 C7 118.9(9) . .
C11 N3 Cd1 114.3(6) . .
C7 N3 Cd1 126.8(6) . .
N1 C1 C2 123.1(8) . .
C3 C2 C1 118.2(8) . .
C2 C3 C4 121.6(8) . .
C3 C4 C5 116.2(8) . .
C3 C4 C6 120.0(9) . .
C5 C4 C6 123.8(7) . .
N1 C5 C4 123.0(8) . .
O1 C6 N2 122.2(8) . .
O1 C6 C4 119.5(8) . .
N2 C6 C4 118.4(7) . .
N3 C7 C8 121.1(8) . .
C9 C8 C7 120.3(8) . .
C8 C9 C10 118.7(9) . .
C11 C10 C9 117.9(8) . .
C11 C10 C12 117.2(7) . .
C9 C10 C12 125.0(7) . .
N3 C11 C10 123.2(8) . .
O2 C12 N4 122.4(7) . .
O2 C12 C10 119.7(7) . .
N4 C12 C10 118.0(7) . .
O4 C13 O3 126.5(6) . .
O4 C13 C14 117.9(7) . .
O3 C13 C14 115.6(7) . .
C19 C14 C15 119.3(7) . .
C19 C14 C13 119.1(7) . .
C15 C14 C13 121.6(7) . .
C16 C15 C14 120.6(7) . .
C17 C16 C15 120.8(7) . .
C16 C17 C18 118.4(6) . .
C16 C17 C20 122.0(7) . .
C18 C17 C20 119.6(7) . .
C19 C18 C17 121.8(8) . .
C18 C19 C14 119.1(7) . .
O5 C20 O6 122.6(6) . .
O5 C20 C17 119.6(7) . .
O6 C20 C17 117.8(6) . .
O5 C20 Cd1 65.1(4) . 14_454
O6 C20 Cd1 57.5(3) . 14_454
C17 C20 Cd1 175.2(5) . 14_454
C1S N1S C3S 123.7(11) . .
C1S N1S C2S 120.7(9) . .
C3S N1S C2S 115.6(10) . .
O1S C1S N1S 124.9(12) . .

loop_
_geom_bond_atom_site_label_1
_geom_bond_atom_site_label_2
_geom_bond_distance
_geom_bond_site_symmetry_2
Cd1 O3 2.167(5) .
Cd1 O4 2.224(5) 3_755
Cd1 O6 2.297(5) 14_554
Cd1 N1 2.348(8) .
Cd1 N3 2.358(10) .
Cd1 O5 2.465(5) 14_554
Cd1 C20 2.714(7) 14_554
O1 C6 1.233(9) .
O2 C12 1.226(9) .
O3 C13 1.259(10) .
O4 C13 1.215(10) .
O4 Cd1 2.224(5) 3_755
O5 C20 1.253(8) .
O5 Cd1 2.465(5) 14_454
O6 C20 1.255(9) .
O6 Cd1 2.297(5) 14_454
N1 C5 1.332(12) .
N1 C1 1.333(11) .
N2 C6 1.338(10) .
N3 C11 1.333(10) .
N3 C7 1.332(10) .
N4 C12 1.339(9) .
C1 C2 1.376(11) .
C2 C3 1.345(12) .
C3 C4 1.378(11) .
C4 C5 1.405(14) .
C4 C6 1.490(12) .
C7 C8 1.387(10) .
C8 C9 1.369(11) .
C9 C10 1.388(11) .
C10 C11 1.386(9) .
C10 C12 1.490(10) .
C13 C14 1.508(9) .
C14 C19 1.388(10) .
C14 C15 1.389(10) .
C15 C16 1.369(9) .
C16 C17 1.373(10) .
C17 C18 1.387(11) .
C17 C20 1.498(9) .
C18 C19 1.372(10) .
C20 Cd1 2.714(7) 14_454
O1S C1S 1.215(14) .
N1S C1S 1.320(15) .
N1S C3S 1.448(10) .
N1S C2S 1.435(15) .

loop_
_geom_hbond_atom_site_label_D
_geom_hbond_atom_site_label_H
_geom_hbond_atom_site_label_A
_geom_hbond_distance_DH
_geom_hbond_distance_HA
_geom_hbond_distance_DA
_geom_hbond_angle_DHA
_geom_hbond_site_symmetry_A
C2 H2 O1S 0.93 2.47 3.303(13) 148.3 10_634
C5 H5 O2 0.93 2.47 3.171(9) 132.4 15_564
C7 H7 O1S 0.93 2.65 3.314(11) 128.4 .
C11 H11 O4 0.93 2.56 3.041(9) 112.4 3_755
N4 H4N O6 0.86(3) 2.15(3) 3.004(9) 174(11) 4_655
N2 H1N O5 0.85(3) 2.41(5) 3.215(9) 158(10) 12_554
N4 H3N O1 0.85(3) 2.26(4) 3.095(9) 167(10) 6
N2 H2N O2 0.86(3) 2.05(4) 2.893(9) 165(13) 15_564
